data_2219470
loop_
_publ_author_name
'Cui, Dongmei'
'Meng, Qian'
'Zhang, Chen'
'Gu, Jianming'

_publ_section_title
;
 (<i>E</i>)-1,2-Diphenylvinyl <i>p</i>-toluenesulfonate
;
_journal_coeditor_code YA2077
_journal_issue 9
_journal_name_full 'Acta Crystallographica Section E'
_journal_page_first o1787
_journal_paper_doi 10.1107/S160053680802607X
_journal_volume 64
_journal_year 2008
_chemical_formula_iupac 'C21 H18 O3 S'
_chemical_formula_moiety 'C21 H18 O3 S'
_chemical_formula_sum 'C21 H18 O3 S'
_chemical_formula_weight 350.43
_chemical_name_systematic
;
(<i>E</i>)-1,2-Diphenylvinyl <i>p</i>-toluenesulfonate
;
_space_group_IT_number 14
_symmetry_cell_setting monoclinic
_symmetry_space_group_name_Hall '-P 2ybc'
_symmetry_space_group_name_H-M 'P 1 21/c 1'
_cell_angle_alpha 90.00
_cell_angle_beta 97.2226(12)
_cell_angle_gamma 90.00
_cell_formula_units_Z 4
_cell_length_a 19.8000(7)
_cell_length_b 5.8289(2)
_cell_length_c 15.5228(7)
_cell_measurement_reflns_used 11320
_cell_measurement_temperature 296.0(10)
_cell_measurement_theta_max 27.4
_cell_measurement_theta_min 3.1
_cell_volume 1777.31(12)
_computing_cell_refinement 'PROCESS-AUTO (Rigaku, 1998)'
_computing_data_collection 'PROCESS-AUTO (Rigaku, 1998)'
_computing_data_reduction 'CrystalStructure (Rigaku/MSC, 2004)'
_computing_molecular_graphics 'ORTEP-3 for Windows (Farrugia, 1997)'
_computing_publication_material 'CrystalStructure (Rigaku/MSC, 2004)'
_computing_structure_refinement 'CRYSTALS (Watkin <i>et al.</i>,  1996)'
_computing_structure_solution 'SIR97 (Altomare <i>et al.</i>,  1999)'
_diffrn_detector_area_resol_mean 10.00
_diffrn_measured_fraction_theta_full 0.997
_diffrn_measured_fraction_theta_max 0.997
_diffrn_measurement_device_type 'Rigaku R-AXIS RAPID'
_diffrn_measurement_method \w
_diffrn_radiation_type 'Mo K\a'
_diffrn_radiation_wavelength 0.71075
_diffrn_reflns_av_R_equivalents 0.037
_diffrn_reflns_limit_h_max 25
_diffrn_reflns_limit_h_min -25
_diffrn_reflns_limit_k_max 7
_diffrn_reflns_limit_k_min -6
_diffrn_reflns_limit_l_max 20
_diffrn_reflns_limit_l_min -20
_diffrn_reflns_number 16497
_diffrn_reflns_theta_full 27.5
_diffrn_reflns_theta_max 27.5
_exptl_absorpt_coefficient_mu 0.20
_exptl_absorpt_correction_T_max 0.961
_exptl_absorpt_correction_T_min 0.879
_exptl_absorpt_correction_type multi-scan
_exptl_absorpt_process_details '(ABSCOR; Higashi, 1995)'
_exptl_crystal_colour colourless
_exptl_crystal_density_diffrn 1.310
_exptl_crystal_density_method 'not measured'
_exptl_crystal_description plate
_exptl_crystal_F_000 736.00
_exptl_crystal_size_max 0.50
_exptl_crystal_size_mid 0.50
_exptl_crystal_size_min 0.20
_refine_diff_density_max 0.32
_refine_diff_density_min -0.37
_refine_ls_extinction_coef 70E1(4)
_refine_ls_extinction_method 'Larson (1970)'
_refine_ls_goodness_of_fit_ref 1.01
_refine_ls_hydrogen_treatment constr
_refine_ls_number_parameters 245
_refine_ls_number_reflns 4064
_refine_ls_number_restraints 0
_refine_ls_R_factor_gt 0.035
_refine_ls_shift/su_max_lt 0.001
_refine_ls_structure_factor_coef Fsqd
_refine_ls_weighting_details 'w = 1/[0.0007Fo^2^ + \s(Fo^2^)]/(4Fo^2^)'
_refine_ls_weighting_scheme calc
_refine_ls_wR_factor_ref 0.115
_reflns_number_gt 2454
_reflns_number_total 4064
_reflns_threshold_expression I>2\s(I)
_cod_data_source_file ya2077.cif
_cod_data_source_block I
_cod_original_sg_symbol_H-M 'P 21/c'
_cod_database_code 2219470
_cod_database_fobs_code 2219470

loop_
_symmetry_equiv_pos_site_id
_symmetry_equiv_pos_as_xyz
1 +X,+Y,+Z
2 -X,1/2+Y,1/2-Z
3 -X,-Y,-Z
4 +X,1/2-Y,1/2+Z

loop_
_atom_site_type_symbol
_atom_site_label
_atom_site_fract_x
_atom_site_fract_y
_atom_site_fract_z
_atom_site_U_iso_or_equiv
_atom_site_adp_type
_atom_site_calc_flag
_atom_site_refinement_flags
_atom_site_occupancy
S S1 0.18392(2) 0.36995(9) 0.40582(3) 0.04917(14) Uani d . 1.00
O O1 0.24688(6) 0.5425(2) 0.41891(8) 0.0490(3) Uani d . 1.00
O O2 0.20815(6) 0.1464(2) 0.39044(10) 0.0626(4) Uani d . 1.00
O O3 0.14984(6) 0.4139(2) 0.47932(9) 0.0692(4) Uani d . 1.00
C C1 0.30475(8) 0.5083(2) 0.37345(12) 0.0423(4) Uani d . 1.00
C C2 0.36167(9) 0.4467(3) 0.42212(12) 0.0504(5) Uani d . 1.00
C C3 0.43026(8) 0.4338(3) 0.39505(12) 0.0457(5) Uani d . 1.00
C C4 0.47282(10) 0.2516(3) 0.42163(13) 0.0588(6) Uani d . 1.00
C C5 0.53825(10) 0.2424(3) 0.40017(14) 0.0636(6) Uani d . 1.00
C C6 0.56265(9) 0.4158(3) 0.35334(13) 0.0564(6) Uani d . 1.00
C C7 0.52180(9) 0.5978(3) 0.32689(13) 0.0564(6) Uani d . 1.00
C C8 0.45589(9) 0.6074(3) 0.34753(12) 0.0528(5) Uani d . 1.00
C C9 0.29281(8) 0.5511(2) 0.27937(12) 0.0399(4) Uani d . 1.00
C C10 0.31048(9) 0.3861(3) 0.22233(12) 0.0463(5) Uani d . 1.00
C C11 0.29633(10) 0.4197(3) 0.13398(12) 0.0563(6) Uani d . 1.00
C C12 0.26427(10) 0.6160(3) 0.10150(12) 0.0570(6) Uani d . 1.00
C C13 0.24713(9) 0.7817(3) 0.15732(13) 0.0554(6) Uani d . 1.00
C C14 0.26083(8) 0.7515(3) 0.24614(12) 0.0469(5) Uani d . 1.00
C C15 0.13442(8) 0.4713(3) 0.31215(12) 0.0437(5) Uani d . 1.00
C C16 0.13277(9) 0.3540(3) 0.23505(12) 0.0490(5) Uani d . 1.00
C C17 0.09787(9) 0.4460(3) 0.16026(13) 0.0551(5) Uani d . 1.00
C C18 0.06416(9) 0.6543(3) 0.16162(13) 0.0558(6) Uani d . 1.00
C C19 0.06504(9) 0.7662(3) 0.24064(16) 0.0588(6) Uani d . 1.00
C C20 0.09969(9) 0.6786(3) 0.31559(13) 0.0538(5) Uani d . 1.00
C C21 0.02903(12) 0.7611(4) 0.07986(17) 0.0876(9) Uani d . 1.00
H H2 0.3579 0.4074 0.4794 0.060 Uiso c R 1.00
H H4 0.4570 0.1340 0.4543 0.071 Uiso c R 1.00
H H5 0.5659 0.1178 0.4176 0.076 Uiso c R 1.00
H H6 0.6070 0.4097 0.3395 0.068 Uiso c R 1.00
H H7 0.5383 0.7155 0.2949 0.068 Uiso c R 1.00
H H8 0.4284 0.7320 0.3293 0.063 Uiso c R 1.00
H H10 0.3320 0.2521 0.2436 0.056 Uiso c R 1.00
H H11 0.3086 0.3082 0.0960 0.068 Uiso c R 1.00
H H12 0.2543 0.6363 0.0418 0.068 Uiso c R 1.00
H H13 0.2261 0.9158 0.1353 0.066 Uiso c R 1.00
H H14 0.2488 0.8644 0.2837 0.056 Uiso c R 1.00
H H16 0.1550 0.2138 0.2332 0.059 Uiso c R 1.00
H H17 0.0970 0.3668 0.1081 0.066 Uiso c R 1.00
H H19 0.0416 0.9038 0.2429 0.071 Uiso c R 1.00
H H20 0.1000 0.7564 0.3679 0.065 Uiso c R 1.00
H H211 0.0549 0.7310 0.0327 0.105 Uiso c R 1.00
H H212 0.0255 0.9238 0.0878 0.105 Uiso c R 1.00
H H213 -0.0157 0.6967 0.0668 0.105 Uiso c R 1.00

loop_
_atom_site_aniso_label
_atom_site_aniso_U_11
_atom_site_aniso_U_22
_atom_site_aniso_U_33
_atom_site_aniso_U_12
_atom_site_aniso_U_13
_atom_site_aniso_U_23
S1 0.0464(2) 0.0604(3) 0.0419(3) -0.0014(2) 0.0103(2) 0.0001(2)
O1 0.0444(6) 0.0644(8) 0.0398(7) -0.0042(5) 0.0116(5) -0.0115(6)
O2 0.0705(8) 0.0510(8) 0.0651(10) 0.0076(6) 0.0040(7) 0.0045(7)
O3 0.0573(7) 0.1060(12) 0.0483(9) -0.0027(7) 0.0228(6) 0.0018(8)
C1 0.0413(8) 0.0491(10) 0.0376(10) -0.0001(7) 0.0088(7) -0.0053(8)
C2 0.0480(9) 0.0689(12) 0.0343(10) -0.0031(9) 0.0054(8) 0.0055(9)
C3 0.0437(9) 0.0600(11) 0.0325(10) -0.0006(8) 0.0018(7) 0.0033(8)
C4 0.0571(11) 0.0653(13) 0.0539(13) 0.0045(10) 0.0070(9) 0.0190(10)
C5 0.0534(11) 0.0721(14) 0.0648(14) 0.0137(10) 0.0058(10) 0.0122(12)
C6 0.0426(9) 0.0760(14) 0.0501(12) -0.0005(10) 0.0040(8) -0.0036(11)
C7 0.0472(9) 0.0674(13) 0.0548(13) -0.0070(9) 0.0073(9) 0.0082(10)
C8 0.0494(10) 0.0567(11) 0.0516(12) 0.0012(9) 0.0042(8) 0.0091(10)
C9 0.0379(8) 0.0456(9) 0.0362(10) -0.0007(7) 0.0053(7) -0.0021(8)
C10 0.0493(9) 0.0477(10) 0.0425(11) 0.0045(8) 0.0090(8) -0.0040(9)
C11 0.0644(11) 0.0656(13) 0.0404(12) -0.0031(10) 0.0130(9) -0.0133(10)
C12 0.0605(11) 0.0732(14) 0.0367(11) -0.0102(10) 0.0032(9) 0.0061(10)
C13 0.0543(10) 0.0537(12) 0.0568(13) -0.0014(9) 0.0020(9) 0.0139(10)
C14 0.0489(9) 0.0448(10) 0.0475(12) -0.0012(8) 0.0082(8) -0.0029(9)
C15 0.0386(8) 0.0485(10) 0.0450(11) -0.0022(7) 0.0093(7) -0.0020(8)
C16 0.0466(9) 0.0489(10) 0.0516(12) -0.0001(8) 0.0073(8) -0.0067(9)
C17 0.0523(10) 0.0654(12) 0.0471(12) -0.0056(10) 0.0044(9) -0.0079(10)
C18 0.0415(9) 0.0679(13) 0.0576(14) -0.0036(9) 0.0046(9) 0.0085(11)
C19 0.0461(10) 0.0553(12) 0.0763(16) 0.0075(9) 0.0124(10) 0.0068(11)
C20 0.0513(10) 0.0544(11) 0.0580(13) 0.0020(9) 0.0160(9) -0.0078(10)
C21 0.0740(14) 0.105(2) 0.0801(19) 0.0060(14) -0.0029(13) 0.0261(16)

loop_
_atom_type_symbol
_atom_type_description
_atom_type_scat_dispersion_real
_atom_type_scat_dispersion_imag
_atom_type_scat_source
C C 0.003 0.002
;
International Tables for Crystallography
(1992, Vol. C, Tables 4.2.6.8 and 6.1.1.4)
;
H H 0.000 0.000
;
International Tables for Crystallography
(1992, Vol. C, Table 6.1.1.4)
;
O O 0.011 0.006
;
International Tables for Crystallography
(1992, Vol. C, Tables 4.2.6.8 and 6.1.1.4)
;
S S 0.125 0.123
;
International Tables for Crystallography
(1992, Vol. C, Tables 4.2.6.8 and 6.1.1.4)
;

loop_
_geom_angle_atom_site_label_1
_geom_angle_atom_site_label_2
_geom_angle_atom_site_label_3
_geom_angle
O1 S1 O2 108.97(7)
O1 S1 O3 103.10(8)
O1 S1 C15 103.89(7)
O2 S1 O3 120.38(9)
O2 S1 C15 109.63(8)
O3 S1 C15 109.48(8)
S1 O1 C1 120.67(10)
O1 C1 C2 115.62(16)
O1 C1 C9 115.25(13)
C2 C1 C9 129.13(17)
C1 C2 C3 126.85(18)
C2 C3 C4 120.13(17)
C2 C3 C8 121.81(16)
C4 C3 C8 117.94(16)
C3 C4 C5 120.82(19)
C4 C5 C6 120.35(19)
C5 C6 C7 119.88(18)
C6 C7 C8 120.15(19)
C3 C8 C7 120.86(17)
C1 C9 C10 119.73(15)
C1 C9 C14 121.18(16)
C10 C9 C14 119.02(17)
C9 C10 C11 120.18(17)
C10 C11 C12 120.66(19)
C11 C12 C13 119.71(18)
C12 C13 C14 120.55(18)
C9 C14 C13 119.88(17)
S1 C15 C16 120.30(13)
S1 C15 C20 119.19(14)
C16 C15 C20 120.42(16)
C15 C16 C17 119.51(17)
C16 C17 C18 121.17(19)
C17 C18 C19 118.19(18)
C17 C18 C21 121.5(2)
C19 C18 C21 120.32(19)
C18 C19 C20 121.60(18)
C15 C20 C19 119.09(19)
C1 C2 H2 116.6
C3 C2 H2 116.6
C3 C4 H4 119.6
C5 C4 H4 119.6
C4 C5 H5 119.8
C6 C5 H5 119.8
C5 C6 H6 120.1
C7 C6 H6 120.1
C6 C7 H7 119.9
C8 C7 H7 119.9
C3 C8 H8 119.6
C7 C8 H8 119.6
C9 C10 H10 119.9
C11 C10 H10 119.9
C10 C11 H11 119.7
C12 C11 H11 119.7
C11 C12 H12 120.1
C13 C12 H12 120.1
C12 C13 H13 119.7
C14 C13 H13 119.7
C9 C14 H14 120.1
C13 C14 H14 120.1
C15 C16 H16 120.2
C17 C16 H16 120.2
C16 C17 H17 119.4
C18 C17 H17 119.4
C18 C19 H19 119.2
C20 C19 H19 119.2
C15 C20 H20 120.5
C19 C20 H20 120.5
C18 C21 H211 109.5
C18 C21 H212 109.5
C18 C21 H213 109.5
H211 C21 H212 109.5
H211 C21 H213 109.5
H212 C21 H213 109.5

loop_
_geom_bond_atom_site_label_1
_geom_bond_atom_site_label_2
_geom_bond_distance
S1 O1 1.5946(12)
S1 O2 1.4189(14)
S1 O3 1.4200(15)
S1 C15 1.7508(17)
O1 C1 1.433(2)
C1 C2 1.325(2)
C1 C9 1.471(2)
C2 C3 1.473(2)
C3 C4 1.386(2)
C3 C8 1.386(2)
C4 C5 1.379(2)
C5 C6 1.368(3)
C6 C7 1.366(2)
C7 C8 1.383(2)
C9 C10 1.382(2)
C9 C14 1.396(2)
C10 C11 1.379(2)
C11 C12 1.374(2)
C12 C13 1.368(3)
C13 C14 1.383(2)
C15 C16 1.375(2)
C15 C20 1.395(2)
C16 C17 1.382(2)
C17 C18 1.387(2)
C18 C19 1.387(3)
C18 C21 1.503(3)
C19 C20 1.373(2)
C2 H2 0.930
C4 H4 0.930
C5 H5 0.930
C6 H6 0.930
C7 H7 0.930
C8 H8 0.930
C10 H10 0.930
C11 H11 0.930
C12 H12 0.930
C13 H13 0.930
C14 H14 0.930
C16 H16 0.930
C17 H17 0.930
C19 H19 0.930
C20 H20 0.930
C21 H211 0.960
C21 H212 0.960
C21 H213 0.960

loop_
_geom_torsion_atom_site_label_1
_geom_torsion_atom_site_label_2
_geom_torsion_atom_site_label_3
_geom_torsion_atom_site_label_4
_geom_torsion
O2 S1 O1 C1 32.69(14)
O3 S1 O1 C1 161.67(12)
O1 S1 C15 C16 106.36(15)
O1 S1 C15 C20 -70.21(15)
C15 S1 O1 C1 -84.11(13)
O2 S1 C15 C16 -9.98(17)
O2 S1 C15 C20 173.46(14)
O3 S1 C15 C16 -144.06(15)
O3 S1 C15 C20 39.38(17)
S1 O1 C1 C2 -110.89(15)
S1 O1 C1 C9 70.28(17)
O1 C1 C2 C3 -170.22(16)
O1 C1 C9 C10 -127.99(16)
O1 C1 C9 C14 48.9(2)
C2 C1 C9 C10 53.4(2)
C2 C1 C9 C14 -129.8(2)
C9 C1 C2 C3 8.4(3)
C1 C2 C3 C4 -138.5(2)
C1 C2 C3 C8 45.6(2)
C2 C3 C4 C5 -177.00(18)
C2 C3 C8 C7 176.40(18)
C4 C3 C8 C7 0.4(2)
C8 C3 C4 C5 -1.0(2)
C3 C4 C5 C6 1.1(3)
C4 C5 C6 C7 -0.7(3)
C5 C6 C7 C8 0.1(2)
C6 C7 C8 C3 0.0(2)
C1 C9 C10 C11 176.68(16)
C1 C9 C14 C13 -176.66(15)
C10 C9 C14 C13 0.2(2)
C14 C9 C10 C11 -0.3(2)
C9 C10 C11 C12 -0.4(2)
C10 C11 C12 C13 1.0(3)
C11 C12 C13 C14 -1.0(2)
C12 C13 C14 C9 0.4(2)
S1 C15 C16 C17 -174.80(14)
S1 C15 C20 C19 175.21(14)
C16 C15 C20 C19 -1.4(2)
C20 C15 C16 C17 1.7(2)
C15 C16 C17 C18 -0.3(2)
C16 C17 C18 C19 -1.4(2)
C16 C17 C18 C21 176.93(19)
C17 C18 C19 C20 1.8(2)
C21 C18 C19 C20 -176.57(19)
C18 C19 C20 C15 -0.4(2)

loop_
_cod_related_entry_id
_cod_related_entry_database
_cod_related_entry_code
1 ChemSpider 24740617
